data_7227335
loop_
_publ_author_name
'Dra\<c\'insk\'y, Martin'
'Storch, Jan'
'C\'irkva, Vladim\'ir'
'C\'isa\<rov\'a, Ivana'
'S\'ykora, Jan'

_publ_section_title
;
 Internal dynamics in helical molecules studied by X-ray diffraction, NMR
 spectroscopy and DFT calculations.
;
_journal_issue 4
_journal_name_full 'Physical chemistry chemical physics : PCCP'
_journal_page_first 2900
_journal_page_last 2907
_journal_paper_doi 10.1039/c6cp07552e
_journal_volume 19
_journal_year 2017
_chemical_formula_moiety 'C26 H12 F4'
_chemical_formula_sum 'C26 H12 F4'
_chemical_formula_weight 400.37
_chemical_name_systematic tetrafluoro[6]helicene
_space_group_IT_number 14
_symmetry_cell_setting monoclinic
_symmetry_space_group_name_Hall '-P 2yn'
_symmetry_space_group_name_H-M 'P 1 21/n 1'
_atom_sites_solution_hydrogens difmap
_atom_sites_solution_primary direct
_audit_update_record
;
2016-11-03 deposited with the CCDC.
2017-01-03 downloaded from the CCDC.
;
_cell_angle_alpha 90
_cell_angle_beta 101.178(3)
_cell_angle_gamma 90
_cell_formula_units_Z 4
_cell_length_a 7.5783(6)
_cell_length_b 20.3575(16)
_cell_length_c 11.4292(8)
_cell_measurement_reflns_used 9860
_cell_measurement_temperature 150
_cell_measurement_theta_max 27
_cell_measurement_theta_min 3
_cell_volume 1729.8(2)
_computing_cell_refinement 'DENZO/SCALEPACK (Otwinowski & Minor, 1997)'
_computing_data_collection 'COLLECT (Nonius, 2001).'
_computing_data_reduction 'DENZO/SCALEPACK (Otwinowski & Minor, 1997)'
_computing_molecular_graphics 'CAMERON (Watkin et al., 1996)'
_computing_publication_material 'CRYSTALS (Betteridge et al., 2003)'
_computing_structure_refinement 'CRYSTALS (Betteridge et al., 2003)'
_computing_structure_solution 'SHELXS 86 (Sheldrick, 1986)'
_diffrn_ambient_temperature 150
_diffrn_measured_fraction_theta_full 0.999
_diffrn_measured_fraction_theta_max 0.999
_diffrn_measurement_device Area
_diffrn_measurement_device_type 'Nonius KappaCCD'
_diffrn_measurement_method '\f & \w scans'
_diffrn_radiation_monochromator graphite
_diffrn_radiation_type 'Mo K\a'
_diffrn_radiation_wavelength 0.71073
_diffrn_reflns_av_R_equivalents 0.023
_diffrn_reflns_limit_h_max 9
_diffrn_reflns_limit_h_min -9
_diffrn_reflns_limit_k_max 26
_diffrn_reflns_limit_k_min -26
_diffrn_reflns_limit_l_max 14
_diffrn_reflns_limit_l_min -14
_diffrn_reflns_number 30795
_diffrn_reflns_theta_full 27.527
_diffrn_reflns_theta_max 27.527
_diffrn_reflns_theta_min 2.001
_diffrn_standards_number 0
_exptl_absorpt_coefficient_mu 0.119
_exptl_absorpt_correction_T_max 0.98
_exptl_absorpt_correction_T_min 0.95
_exptl_absorpt_correction_type multi-scan
_exptl_absorpt_process_details 'DENZO/SCALEPACK (Otwinowski & Minor, 1997)'
_exptl_crystal_colour colourless-yellow
_exptl_crystal_density_diffrn 1.537
_exptl_crystal_density_method 'not measured'
_exptl_crystal_description plate
_exptl_crystal_F_000 816
_exptl_crystal_recrystallization_method 'Re-crystallisation from solvent: CHCl3'
_exptl_crystal_size_max 0.670
_exptl_crystal_size_mid 0.390
_exptl_crystal_size_min 0.160
_refine_diff_density_max 0.46
_refine_diff_density_min -0.22
_refine_ls_extinction_method None
_refine_ls_goodness_of_fit_ref 1.0085
_refine_ls_hydrogen_treatment mixed
_refine_ls_matrix_type full
_refine_ls_number_parameters 319
_refine_ls_number_reflns 3750
_refine_ls_number_restraints 0
_refine_ls_R_factor_all 0.0436
_refine_ls_R_factor_gt 0.0410
_refine_ls_shift/su_max 0.0003893
_refine_ls_shift/su_mean 0.0000349
_refine_ls_structure_factor_coef Fsqd
_refine_ls_weighting_details
;
 Method, part 1, Chebychev polynomial, (Watkin, 1994, Prince, 1982) 
 [weight] = 1.0/[A~0~*T~0~(x)+A~1~*T~1~(x) ... +A~n-1~]*T~n-1~(x)] 
 where A~i~ are the Chebychev coefficients listed below and x= Fcalc/Fmax 
 Method = Robust Weighting (Prince, 1982) 
 W = [weight] * [1-(deltaF/6*sigmaF)^2^]^2^ 
 A~i~ are: 
 1.78 2.30 0.579 
;
_refine_ls_weighting_scheme calc
_refine_ls_wR_factor_all 0.0873
_refine_ls_wR_factor_gt 0.0869
_refine_ls_wR_factor_ref 0.0869
_reflns_limit_h_max 9
_reflns_limit_h_min -9
_reflns_limit_k_max 26
_reflns_limit_k_min 0
_reflns_limit_l_max 14
_reflns_limit_l_min 0
_reflns_number_gt 3750
_reflns_number_total 3977
_reflns_threshold_expression I>2.0\s(I)
_oxford_diffrn_Wilson_B_factor 0.00
_oxford_diffrn_Wilson_scale 0.00
_oxford_refine_ls_r_factor_ref 0.0410
_oxford_refine_ls_scale 0.11870(4)
_oxford_reflns_number_all 3962
_oxford_reflns_threshold_expression_ref I>2.0\s(I)
_cod_data_source_file c6cp07552e2.cif
_cod_data_source_block 1
_cod_depositor_comments 'Adding full bibliography for 7227334--7227338.cif.'
_cod_original_sg_symbol_H-M 'P 1 21/n 1 '
_cod_database_code 7227335

loop_
_symmetry_equiv_pos_as_xyz
x,y,z
-x,-y,-z
-x+1/2,y+1/2,-z+1/2
x+1/2,-y+1/2,z+1/2

loop_
_atom_site_label
_atom_site_type_symbol
_atom_site_fract_x
_atom_site_fract_y
_atom_site_fract_z
_atom_site_U_iso_or_equiv
_atom_site_occupancy
_atom_site_adp_type
F1 F -0.25517(9) 0.14466(4) 0.77343(6) 0.0228 1.0000 Uani
F2 F -0.33962(11) 0.02358(4) 0.69944(7) 0.0296 1.0000 Uani
F3 F -0.26709(11) -0.02155(4) 0.49151(7) 0.0324 1.0000 Uani
F4 F -0.10354(11) 0.05812(4) 0.35520(6) 0.0300 1.0000 Uani
C1 C 0.20739(15) 0.12625(6) 0.80510(10) 0.0197 1.0000 Uani
C2 C 0.28377(17) 0.06470(6) 0.81505(11) 0.0255 1.0000 Uani
C3 C 0.26561(19) 0.02355(6) 0.91089(13) 0.0293 1.0000 Uani
C4 C 0.18022(18) 0.04640(7) 0.99747(12) 0.0280 1.0000 Uani
C5 C 0.10396(16) 0.11013(6) 0.99080(10) 0.0221 1.0000 Uani
C6 C 0.03336(18) 0.13632(7) 1.08802(11) 0.0287 1.0000 Uani
C7 C -0.01391(18) 0.20034(7) 1.08830(11) 0.0282 1.0000 Uani
C8 C -0.01318(15) 0.24175(6) 0.98746(10) 0.0221 1.0000 Uani
C9 C -0.05236(16) 0.31000(7) 0.99335(12) 0.0266 1.0000 Uani
C10 C -0.04064(16) 0.35010(6) 0.90078(12) 0.0261 1.0000 Uani
C11 C -0.01436(15) 0.32368(6) 0.79057(11) 0.0212 1.0000 Uani
C12 C 0.00465(16) 0.36662(6) 0.69559(13) 0.0259 1.0000 Uani
C13 C 0.02811(17) 0.34249(6) 0.58945(12) 0.0255 1.0000 Uani
C14 C 0.00529(15) 0.27413(6) 0.56474(10) 0.0197 1.0000 Uani
C15 C 0.01926(16) 0.25026(6) 0.44945(11) 0.0229 1.0000 Uani
C16 C -0.00810(16) 0.18632(6) 0.42020(10) 0.0223 1.0000 Uani
C17 C -0.07434(15) 0.14305(6) 0.49984(10) 0.0181 1.0000 Uani
C18 C -0.12865(16) 0.07929(6) 0.46273(10) 0.0210 1.0000 Uani
C19 C -0.21120(16) 0.03877(6) 0.52963(11) 0.0215 1.0000 Uani
C20 C -0.24725(15) 0.06215(6) 0.63728(11) 0.0202 1.0000 Uani
C21 C -0.19618(14) 0.12413(6) 0.67622(10) 0.0173 1.0000 Uani
C22 C -0.09766(14) 0.16576(5) 0.61399(9) 0.0155 1.0000 Uani
C23 C -0.03126(14) 0.23058(5) 0.65375(10) 0.0159 1.0000 Uani
C24 C -0.00655(13) 0.25456(6) 0.77510(10) 0.0170 1.0000 Uani
C25 C 0.02674(14) 0.21477(6) 0.88167(10) 0.0175 1.0000 Uani
C26 C 0.10879(14) 0.14996(6) 0.88938(10) 0.0176 1.0000 Uani
H11 H 0.2356(17) 0.1553(6) 0.7404(12) 0.010(3) 1.0000 Uiso
H21 H 0.352(2) 0.0492(8) 0.7586(14) 0.023(4) 1.0000 Uiso
H31 H 0.314(2) -0.0204(9) 0.9200(15) 0.031(4) 1.0000 Uiso
H41 H 0.171(2) 0.0207(8) 1.0676(16) 0.031(4) 1.0000 Uiso
H61 H 0.031(2) 0.1094(10) 1.1534(17) 0.040(5) 1.0000 Uiso
H71 H -0.049(2) 0.2201(9) 1.1570(18) 0.042(5) 1.0000 Uiso
H91 H -0.082(2) 0.3272(9) 1.0658(16) 0.034(4) 1.0000 Uiso
H101 H -0.054(2) 0.3990(8) 0.9096(14) 0.027(4) 1.0000 Uiso
H121 H 0.002(2) 0.4134(9) 0.7096(15) 0.028(4) 1.0000 Uiso
H131 H 0.048(2) 0.3708(9) 0.5264(16) 0.037(4) 1.0000 Uiso
H151 H 0.050(2) 0.2799(9) 0.3928(15) 0.035(4) 1.0000 Uiso
H161 H 0.013(2) 0.1685(8) 0.3447(15) 0.025(4) 1.0000 Uiso

loop_
_atom_site_aniso_label
_atom_site_aniso_U_11
_atom_site_aniso_U_22
_atom_site_aniso_U_33
_atom_site_aniso_U_23
_atom_site_aniso_U_13
_atom_site_aniso_U_12
F1 0.0233(3) 0.0283(4) 0.0189(3) -0.0049(3) 0.0089(3) -0.0047(3)
F2 0.0360(4) 0.0253(4) 0.0300(4) 0.0006(3) 0.0126(3) -0.0113(3)
F3 0.0454(5) 0.0195(4) 0.0329(4) -0.0076(3) 0.0090(3) -0.0079(3)
F4 0.0439(4) 0.0289(4) 0.0185(3) -0.0067(3) 0.0096(3) -0.0004(3)
C1 0.0187(5) 0.0214(6) 0.0181(5) -0.0012(4) 0.0011(4) 0.0022(4)
C2 0.0249(6) 0.0248(6) 0.0259(6) -0.0050(5) 0.0022(5) 0.0051(5)
C3 0.0329(7) 0.0184(6) 0.0332(7) 0.0002(5) -0.0021(5) 0.0050(5)
C4 0.0326(7) 0.0234(6) 0.0248(6) 0.0066(5) -0.0022(5) -0.0042(5)
C5 0.0198(5) 0.0257(6) 0.0193(5) 0.0011(4) 0.0005(4) -0.0028(4)
C6 0.0299(6) 0.0389(7) 0.0171(6) 0.0033(5) 0.0043(5) -0.0031(5)
C7 0.0283(6) 0.0400(8) 0.0170(5) -0.0053(5) 0.0065(5) 0.0009(5)
C8 0.0165(5) 0.0292(6) 0.0197(6) -0.0062(5) 0.0012(4) 0.0002(4)
C9 0.0194(5) 0.0326(7) 0.0270(6) -0.0147(5) 0.0026(4) 0.0009(5)
C10 0.0186(5) 0.0227(6) 0.0350(7) -0.0108(5) -0.0003(5) 0.0020(4)
C11 0.0153(5) 0.0186(5) 0.0269(6) -0.0037(4) -0.0027(4) 0.0011(4)
C12 0.0231(6) 0.0146(5) 0.0366(7) 0.0005(5) -0.0027(5) -0.0011(4)
C13 0.0256(6) 0.0182(6) 0.0303(6) 0.0070(5) -0.0006(5) -0.0028(4)
C14 0.0158(5) 0.0204(6) 0.0215(5) 0.0047(4) -0.0001(4) -0.0009(4)
C15 0.0225(5) 0.0259(6) 0.0200(6) 0.0086(5) 0.0031(4) -0.0009(5)
C16 0.0240(6) 0.0274(6) 0.0159(5) 0.0027(5) 0.0049(4) 0.0014(5)
C17 0.0168(5) 0.0209(6) 0.0159(5) 0.0009(4) 0.0014(4) 0.0019(4)
C18 0.0242(5) 0.0229(6) 0.0156(5) -0.0024(4) 0.0027(4) 0.0033(4)
C19 0.0242(6) 0.0158(5) 0.0233(6) -0.0035(4) 0.0014(4) -0.0004(4)
C20 0.0189(5) 0.0201(5) 0.0219(5) 0.0031(4) 0.0043(4) -0.0022(4)
C21 0.0156(5) 0.0210(5) 0.0151(5) -0.0003(4) 0.0023(4) 0.0015(4)
C22 0.0141(5) 0.0169(5) 0.0149(5) 0.0003(4) 0.0011(4) 0.0014(4)
C23 0.0135(4) 0.0161(5) 0.0176(5) 0.0020(4) 0.0015(4) 0.0007(4)
C24 0.0130(5) 0.0176(5) 0.0194(5) -0.0024(4) 0.0005(4) 0.0001(4)
C25 0.0141(5) 0.0201(5) 0.0178(5) -0.0033(4) 0.0014(4) -0.0007(4)
C26 0.0158(5) 0.0200(5) 0.0156(5) -0.0008(4) -0.0001(4) -0.0011(4)

loop_
_atom_type_symbol
_atom_type_scat_dispersion_real
_atom_type_scat_dispersion_imag
_atom_type_scat_Cromer_Mann_a1
_atom_type_scat_Cromer_Mann_b1
_atom_type_scat_Cromer_Mann_a2
_atom_type_scat_Cromer_Mann_b2
_atom_type_scat_Cromer_Mann_a3
_atom_type_scat_Cromer_Mann_b3
_atom_type_scat_Cromer_Mann_a4
_atom_type_scat_Cromer_Mann_b4
_atom_type_scat_Cromer_Mann_c
_atom_type_scat_source
C 0.0033 0.0016 2.3100 20.8439 1.0200 10.2075 1.5886 0.5687 0.8650 51.6512 0.2156 'International Tables Vol C 4.2.6.8 and 6.1.1.4'
H 0.0000 0.0000 0.4930 10.5109 0.3229 26.1257 0.1402 3.1424 0.0408 57.7998 0.0030 'International Tables Vol C 4.2.6.8 and 6.1.1.4'
F 0.0171 0.0103 3.5392 10.2825 2.6412 4.2944 1.5170 0.2615 1.0243 26.1476 0.2776 'International Tables Vol C 4.2.6.8 and 6.1.1.4'

loop_
_geom_angle_atom_site_label_1
_geom_angle_atom_site_label_2
_geom_angle_atom_site_label_3
_geom_angle
_geom_angle_publ_flag
C2 C1 C26 121.62(11) yes
C2 C1 H11 116.9(8) no
C26 C1 H11 121.2(8) no
C1 C2 C3 120.24(12) yes
C1 C2 H21 121.3(9) no
C3 C2 H21 118.5(9) no
C2 C3 C4 119.57(12) yes
C2 C3 H31 122.9(10) no
C4 C3 H31 117.5(10) no
C3 C4 C5 121.27(12) yes
C3 C4 H41 122.3(10) no
C5 C4 H41 116.4(10) no
C4 C5 C6 120.74(12) yes
C4 C5 C26 119.47(11) yes
C6 C5 C26 119.66(11) yes
C5 C6 C7 120.11(12) yes
C5 C6 H61 118.2(12) no
C7 C6 H61 121.4(12) no
C6 C7 C8 121.64(12) yes
C6 C7 H71 121.3(11) no
C8 C7 H71 117.0(11) no
C7 C8 C9 120.25(11) yes
C7 C8 C25 119.72(12) yes
C9 C8 C25 120.03(12) yes
C8 C9 C10 120.36(12) yes
C8 C9 H91 118.7(11) no
C10 C9 H91 120.9(11) no
C9 C10 C11 120.50(12) yes
C9 C10 H101 119.6(9) no
C11 C10 H101 119.9(9) no
C10 C11 C12 119.80(12) yes
C10 C11 C24 120.16(12) yes
C12 C11 C24 120.05(11) yes
C11 C12 C13 120.78(11) yes
C11 C12 H121 118.0(10) no
C13 C12 H121 121.2(10) no
C12 C13 C14 120.06(12) yes
C12 C13 H131 121.6(11) no
C14 C13 H131 118.0(11) no
C13 C14 C15 119.20(11) yes
C13 C14 C23 120.16(11) yes
C15 C14 C23 120.63(11) yes
C14 C15 C16 121.44(11) yes
C14 C15 H151 119.1(11) no
C16 C15 H151 119.4(11) no
C15 C16 C17 119.59(11) yes
C15 C16 H161 122.2(9) no
C17 C16 H161 118.2(9) no
C16 C17 C18 119.85(11) yes
C16 C17 C22 120.32(11) yes
C18 C17 C22 119.68(10) yes
C17 C18 F4 119.07(10) yes
C17 C18 C19 122.17(11) yes
F4 C18 C19 118.72(11) yes
F3 C19 C18 121.56(11) yes
F3 C19 C20 119.64(11) yes
C18 C19 C20 118.70(11) yes
C19 C20 F2 118.58(11) yes
C19 C20 C21 120.66(11) yes
F2 C20 C21 120.69(11) yes
F1 C21 C20 115.96(10) yes
F1 C21 C22 121.63(10) yes
C20 C21 C22 122.29(10) yes
C17 C22 C21 115.98(10) yes
C17 C22 C23 118.90(10) yes
C21 C22 C23 124.97(10) yes
C22 C23 C14 116.60(10) yes
C22 C23 C24 125.34(10) yes
C14 C23 C24 118.02(10) yes
C23 C24 C11 116.90(10) yes
C23 C24 C25 126.01(10) yes
C11 C24 C25 117.08(10) yes
C24 C25 C8 118.20(11) yes
C24 C25 C26 124.26(10) yes
C8 C25 C26 117.44(10) yes
C25 C26 C5 119.27(10) yes
C25 C26 C1 123.02(10) yes
C5 C26 C1 117.49(11) yes

loop_
_geom_bond_atom_site_label_1
_geom_bond_atom_site_label_2
_geom_bond_distance
_geom_bond_publ_flag
F1 C21 1.3422(13) yes
F2 C20 1.3431(13) yes
F3 C19 1.3437(14) yes
F4 C18 1.3502(13) yes
C1 C2 1.3757(17) yes
C1 C26 1.4136(16) yes
C1 H11 1.002(13) no
C2 C3 1.4066(19) yes
C2 H21 0.957(15) no
C3 C4 1.365(2) yes
C3 H31 0.967(17) no
C4 C5 1.4163(18) yes
C4 H41 0.971(17) no
C5 C6 1.4269(18) yes
C5 C26 1.4209(16) yes
C6 C7 1.352(2) yes
C6 H61 0.93(2) no
C7 C8 1.4288(18) yes
C7 H71 0.96(2) no
C8 C9 1.4252(18) yes
C8 C25 1.4131(16) yes
C9 C10 1.353(2) yes
C9 H91 0.965(18) no
C10 C11 1.4187(18) yes
C10 H101 1.008(17) no
C11 C12 1.4227(19) yes
C11 C24 1.4207(16) yes
C12 C13 1.352(2) yes
C12 H121 0.966(17) no
C13 C14 1.4237(17) yes
C13 H131 0.956(19) no
C14 C15 1.4275(17) yes
C14 C23 1.4168(15) yes
C15 C16 1.3499(18) yes
C15 H151 0.947(18) no
C16 C17 1.4260(16) yes
C16 H161 0.978(16) no
C17 C18 1.4023(16) yes
C17 C22 1.4270(15) yes
C18 C19 1.3572(17) yes
C19 C20 1.3947(17) yes
C20 C21 1.3686(17) yes
C21 C22 1.4098(16) yes
C22 C23 1.4534(15) yes
C23 C24 1.4479(15) yes
C24 C25 1.4437(16) yes
C25 C26 1.4540(16) yes
